data_7239671
loop_
_publ_author_name
'Zhang, Jie'
'Zhou, Wendi'
'Zhai, Lijun'
'Niu, Xiaoyan'
'Hu, Tuoping'

_publ_section_title
;
 A stable dual-emitting dye@LMOF luminescence probe for the rapid and
 visible detection of organophosphorous pesticides in aqueous media
;
_journal_issue 6
_journal_name_full CrystEngComm
_journal_page_first 1050
_journal_page_last 1056
_journal_paper_doi 10.1039/C9CE01846H
_journal_volume 22
_journal_year 2020
_chemical_formula_moiety 'C78 H46 Cd3 N4 O18'
_chemical_formula_sum 'C78 H46 Cd3 N4 O18'
_chemical_formula_weight 1664.39
_space_group_crystal_system triclinic
_space_group_IT_number 2
_space_group_name_Hall '-P 1'
_space_group_name_H-M_alt 'P -1'
_atom_sites_solution_hydrogens geom
_audit_creation_date 2017-09-30
_audit_creation_method
;
Olex2 1.2-beta
(compiled 2017.08.10 svn.r3458 for OlexSys, GUI svn.r5381)
;
_audit_update_record
;
2019-10-19 deposited with the CCDC.	2019-12-27 downloaded from the CCDC.
;
_cell_angle_alpha 105.376(8)
_cell_angle_beta 96.152(9)
_cell_angle_gamma 105.879(9)
_cell_formula_units_Z 1
_cell_length_a 11.143(6)
_cell_length_b 14.102(7)
_cell_length_c 16.943(9)
_cell_measurement_reflns_used 2618
_cell_measurement_temperature 296.15
_cell_measurement_theta_max 21.421
_cell_measurement_theta_min 2.514
_cell_volume 2422(2)
_computing_cell_refinement 'SAINT v7.60A (Bruker, 2009)'
_computing_data_reduction 'SAINT v7.60A (Bruker, 2009)'
_computing_molecular_graphics 'Olex2 (Dolomanov et al., 2009)'
_computing_publication_material 'Olex2 (Dolomanov et al., 2009)'
_computing_structure_refinement 'ShelXL (Sheldrick, 2015)'
_diffrn_ambient_temperature 296.15
_diffrn_measured_fraction_theta_full 0.985
_diffrn_measured_fraction_theta_max 0.979
_diffrn_measurement_device_type 'CCD area detector'
_diffrn_measurement_method 'phi and omega scans'
_diffrn_radiation_monochromator graphite
_diffrn_radiation_type MoK\a
_diffrn_radiation_wavelength 0.71073
_diffrn_reflns_av_R_equivalents 0.0433
_diffrn_reflns_av_unetI/netI 0.1082
_diffrn_reflns_Laue_measured_fraction_full 0.985
_diffrn_reflns_Laue_measured_fraction_max 0.979
_diffrn_reflns_limit_h_max 10
_diffrn_reflns_limit_h_min -13
_diffrn_reflns_limit_k_max 17
_diffrn_reflns_limit_k_min -11
_diffrn_reflns_limit_l_max 21
_diffrn_reflns_limit_l_min -19
_diffrn_reflns_number 13452
_diffrn_reflns_point_group_measured_fraction_full 0.985
_diffrn_reflns_point_group_measured_fraction_max 0.979
_diffrn_reflns_theta_full 25.242
_diffrn_reflns_theta_max 26.372
_diffrn_reflns_theta_min 1.578
_exptl_absorpt_coefficient_mu 0.707
_exptl_absorpt_correction_type none
_exptl_crystal_colour colourless
_exptl_crystal_colour_primary colourless
_exptl_crystal_density_diffrn 1.141
_exptl_crystal_description block
_exptl_crystal_F_000 830
_exptl_crystal_size_max 0.35
_exptl_crystal_size_mid 0.3
_exptl_crystal_size_min 0.26
_refine_diff_density_max 0.697
_refine_diff_density_min -0.542
_refine_diff_density_rms 0.077
_refine_ls_extinction_method none
_refine_ls_goodness_of_fit_ref 0.887
_refine_ls_hydrogen_treatment constr
_refine_ls_matrix_type full
_refine_ls_number_parameters 466
_refine_ls_number_reflns 9702
_refine_ls_number_restraints 226
_refine_ls_restrained_S_all 0.923
_refine_ls_R_factor_all 0.0994
_refine_ls_R_factor_gt 0.0477
_refine_ls_shift/su_max 0.002
_refine_ls_shift/su_mean 0.000
_refine_ls_structure_factor_coef Fsqd
_refine_ls_weighting_details 'w=1/[\s^2^(Fo^2^)+(0.0531P)^2^] where P=(Fo^2^+2Fc^2^)/3'
_refine_ls_weighting_scheme calc
_refine_ls_wR_factor_gt 0.1075
_refine_ls_wR_factor_ref 0.1263
_reflns_Friedel_coverage 0.000
_reflns_number_gt 5055
_reflns_number_total 9702
_reflns_threshold_expression 'I > 2\s(I)'
_cod_data_source_file c9ce01846h2.cif
_cod_data_source_block p_sq
_cod_depositor_comments
;Adding full bibliography for 7239671.cif.

 Adding full bibliography for 7239671.cif.
;
_cod_database_code 7239671
_shelx_shelxl_version_number 2016/6
_shelx_space_group_comment
;
The symmetry employed for this shelxl refinement is uniquely defined
by the following loop, which should always be used as a source of
symmetry information in preference to the above space-group names.
They are only intended as comments.
;
_shelx_estimated_absorpt_t_max 0.838
_shelx_estimated_absorpt_t_min 0.790
_olex2_refinement_description
;
1. Fixed Uiso
 At 1.2 times of:
  All C(H) groups
2. Restrained distances
 C11-C10
 1.4 with sigma of 0.02
3. Uiso/Uaniso restraints and constraints
Uanis(N1) \\sim Ueq, Uanis(N2) \\sim Ueq, Uanis(C2) \\sim Ueq, Uanis(C3) \\sim
Ueq, Uanis(C4) \\sim Ueq, Uanis(C5) \\sim Ueq, Uanis(C6) \\sim Ueq, Uanis(C7)
\\sim Ueq, Uanis(C8) \\sim Ueq, Uanis(C9) \\sim Ueq, Uanis(C10) \\sim Ueq,
Uanis(C11) \\sim Ueq, Uanis(C12) \\sim Ueq, Uanis(C13) \\sim Ueq: with sigma of
0.01 and sigma for terminal atoms of 0.02
Uanis(O3) \\sim Ueq: with sigma of 0.01 and sigma for terminal atoms of 0.02
4. Rigid body (RIGU) restrains
 Cd2, N1, N2, C2, C3, C4, C5, C6, C7, C8, C9, C10, C11, C12, C13
 with sigma for 1-2 distances of 0.004 and sigma for 1-3 distances of 0.004
5.a Aromatic/amide H refined with riding coordinates:
 C4(H4), C5(H5), C6(H6), C8(H8), C9(H9), C11(H11), C12(H12), C13(H13),
 C15(H15), C16(H16), C19(H19), C22(H22), C23(H23), C25(H25), C26(H26), C27(H27),
  C30(H30), C31(H31), C34(H34), C35(H35), C36(H36), C37(H37), C38(H38)
;
_olex2_submission_special_instructions 'No special instructions were received'

loop_
_space_group_symop_operation_xyz
'x, y, z'
'-x, -y, -z'

loop_
_atom_site_label
_atom_site_type_symbol
_atom_site_fract_x
_atom_site_fract_y
_atom_site_fract_z
_atom_site_U_iso_or_equiv
_atom_site_adp_type
_atom_site_occupancy
_atom_site_site_symmetry_order
_atom_site_calc_flag
_atom_site_refinement_flags_posn
_atom_site_refinement_flags_adp
_atom_site_refinement_flags_occupancy
Cd1 Cd 1.000000 1.500000 1.000000 0.04379(15) Uani 1 2 d S T P
Cd2 Cd 1.20650(3) 1.34738(3) 0.98945(2) 0.05214(14) Uani 1 1 d . U .
O1 O 0.8995(3) 1.3355(3) 0.9229(2) 0.0685(10) Uani 1 1 d . . .
O2 O 1.0372(4) 1.2510(3) 0.8915(2) 0.0834(12) Uani 1 1 d . . .
O3 O 0.5845(5) 0.9936(3) 0.5894(3) 0.130(2) Uani 1 1 d . U .
O4 O 0.2156(4) 0.7113(3) 0.4652(2) 0.0781(12) Uani 1 1 d . . .
C39 C 0.2230(5) 0.5536(4) 0.2228(3) 0.0495(12) Uani 1 1 d . . .
O6 O 0.1168(3) 0.4438(3) 0.08672(18) 0.0542(9) Uani 1 1 d . . .
O7 O 0.3224(3) 0.4817(3) 0.1172(2) 0.0842(13) Uani 1 1 d . . .
O8 O 0.5044(4) 0.7124(4) 0.6954(3) 0.0944(14) Uani 1 1 d . . .
O9 O 0.1416(3) 0.5153(3) 0.9126(2) 0.0632(10) Uani 1 1 d . . .
O10 O 0.2867(4) 0.4345(3) 0.9080(2) 0.0770(12) Uani 1 1 d . . .
N1 N 1.1701(7) 1.2123(5) 1.0501(3) 0.1028(18) Uani 1 1 d . U .
N2 N 1.3819(5) 1.2865(4) 0.9918(3) 0.0699(13) Uani 1 1 d . U .
C1 C 0.9339(6) 1.2661(4) 0.8789(3) 0.0614(15) Uani 1 1 d . . .
C2 C 1.2715(9) 1.1760(6) 1.0573(4) 0.096(2) Uani 1 1 d . U .
C3 C 1.3788(8) 1.2139(6) 1.0286(4) 0.0875(18) Uani 1 1 d . U .
C4 C 1.4869(6) 1.3277(6) 0.9652(4) 0.093(2) Uani 1 1 d . U .
H4 H 1.487890 1.379310 0.940385 0.111 Uiso 1 1 calc R . .
C5 C 1.5954(8) 1.2967(7) 0.9731(5) 0.124(3) Uani 1 1 d . U .
H5 H 1.668171 1.325676 0.954547 0.148 Uiso 1 1 calc R . .
C6 C 1.5869(10) 1.2226(8) 1.0092(6) 0.129(3) Uani 1 1 d . U .
H6 H 1.657544 1.200177 1.014822 0.155 Uiso 1 1 calc R . .
C7 C 1.4864(10) 1.1769(7) 1.0383(5) 0.114(2) Uani 1 1 d . U .
C8 C 1.4779(12) 1.1052(9) 1.0798(7) 0.158(4) Uani 1 1 d . U .
H8 H 1.549454 1.086206 1.092554 0.189 Uiso 1 1 calc R . .
C9 C 1.3696(14) 1.0608(9) 1.1029(6) 0.160(4) Uani 1 1 d . U .
H9 H 1.365406 1.005301 1.123559 0.192 Uiso 1 1 calc R . .
C10 C 1.2661(13) 1.0942(8) 1.0973(6) 0.148(3) Uani 1 1 d D U .
C11 C 1.1549(14) 1.0634(10) 1.1212(8) 0.196(5) Uani 1 1 d D U .
H11 H 1.151131 1.014792 1.149569 0.235 Uiso 1 1 calc R . .
C12 C 1.0499(14) 1.0886(10) 1.1124(8) 0.206(5) Uani 1 1 d . U .
H12 H 0.974944 1.056398 1.127191 0.247 Uiso 1 1 calc R . .
C13 C 1.0666(10) 1.1767(8) 1.0750(6) 0.162(4) Uani 1 1 d . U .
H13 H 1.001459 1.205458 1.070005 0.195 Uiso 1 1 calc R . .
C14 C 0.8404(5) 1.1926(4) 0.8020(3) 0.0591(14) Uani 1 1 d . . .
C15 C 0.7170(6) 1.1922(5) 0.7897(4) 0.0851(19) Uani 1 1 d . . .
H15 H 0.690717 1.238395 0.828750 0.102 Uiso 1 1 calc R . .
C16 C 0.6314(7) 1.1237(6) 0.7195(5) 0.098(2) Uani 1 1 d . . .
H16 H 0.546872 1.122068 0.711180 0.118 Uiso 1 1 calc R . .
C17 C 0.6736(9) 1.0578(5) 0.6621(4) 0.095(3) Uani 1 1 d . . .
C18 C 0.5092(7) 0.9019(4) 0.5912(3) 0.086(2) Uani 1 1 d . . .
C19 C 0.4037(7) 0.8542(5) 0.5296(3) 0.087(2) Uani 1 1 d . . .
H19 H 0.384007 0.886720 0.491260 0.104 Uiso 1 1 calc R . .
C20 C 0.3269(5) 0.7576(5) 0.5247(3) 0.0646(15) Uani 1 1 d . . .
C21 C 0.2245(5) 0.6603(4) 0.3854(3) 0.0549(13) Uani 1 1 d . . .
C22 C 0.1139(5) 0.6186(4) 0.3277(3) 0.0641(15) Uani 1 1 d . . .
H22 H 0.038808 0.626689 0.343104 0.077 Uiso 1 1 calc R . .
C23 C 0.1126(5) 0.5649(4) 0.2471(3) 0.0580(14) Uani 1 1 d . . .
H23 H 0.036393 0.535769 0.208558 0.070 Uiso 1 1 calc R . .
C24 C 0.2228(5) 0.4908(4) 0.1374(3) 0.0510(13) Uani 1 1 d . . .
C25 C 0.3353(5) 0.5970(4) 0.2805(3) 0.0586(14) Uani 1 1 d . . .
H25 H 0.410673 0.590245 0.264754 0.070 Uiso 1 1 calc R . .
C26 C 0.3360(5) 0.6505(4) 0.3619(3) 0.0639(15) Uani 1 1 d . . .
H26 H 0.411910 0.679853 0.400796 0.077 Uiso 1 1 calc R . .
C27 C 0.3537(5) 0.7060(4) 0.5787(4) 0.0667(15) Uani 1 1 d . . .
H27 H 0.302714 0.639566 0.573958 0.080 Uiso 1 1 calc R . .
C28 C 0.4602(6) 0.7576(5) 0.6405(3) 0.0677(16) Uani 1 1 d . . .
C29 C 0.4267(5) 0.6570(5) 0.7365(3) 0.0649(15) Uani 1 1 d . . .
C30 C 0.4783(5) 0.5958(5) 0.7690(3) 0.0645(15) Uani 1 1 d . . .
H30 H 0.557605 0.591058 0.759863 0.077 Uiso 1 1 calc R . .
C31 C 0.4136(5) 0.5410(4) 0.8152(3) 0.0590(14) Uani 1 1 d . . .
H31 H 0.448693 0.498042 0.836481 0.071 Uiso 1 1 calc R . .
C32 C 0.2979(5) 0.5485(4) 0.8306(3) 0.0506(13) Uani 1 1 d . . .
C33 C 0.2362(5) 0.4953(4) 0.8875(3) 0.0532(13) Uani 1 1 d . . .
C34 C 0.2473(5) 0.6107(4) 0.7979(3) 0.0611(14) Uani 1 1 d . . .
H34 H 0.169071 0.616581 0.808578 0.073 Uiso 1 1 calc R . .
C35 C 0.3087(6) 0.6649(5) 0.7496(4) 0.0695(16) Uani 1 1 d . . .
H35 H 0.272196 0.705686 0.726351 0.083 Uiso 1 1 calc R . .
C36 C 0.5383(6) 0.8562(5) 0.6489(3) 0.0796(19) Uani 1 1 d . . .
H36 H 0.608289 0.890035 0.692366 0.096 Uiso 1 1 calc R . .
C37 C 0.7901(10) 1.0575(6) 0.6722(4) 0.119(3) Uani 1 1 d . . .
H37 H 0.815391 1.012318 0.631698 0.142 Uiso 1 1 calc R . .
C38 C 0.8772(7) 1.1237(5) 0.7428(4) 0.087(2) Uani 1 1 d . . .
H38 H 0.960373 1.121925 0.750434 0.105 Uiso 1 1 calc R . .

loop_
_atom_site_aniso_label
_atom_site_aniso_U_11
_atom_site_aniso_U_22
_atom_site_aniso_U_33
_atom_site_aniso_U_23
_atom_site_aniso_U_13
_atom_site_aniso_U_12
Cd1 0.0397(3) 0.0506(3) 0.0326(3) 0.0022(2) -0.0003(2) 0.0139(2)
Cd2 0.0583(3) 0.0575(3) 0.0408(2) 0.01118(18) 0.00903(17) 0.0225(2)
O1 0.072(2) 0.053(2) 0.051(2) -0.0091(18) -0.0008(18) 0.002(2)
O2 0.078(3) 0.075(3) 0.074(3) 0.003(2) -0.015(2) 0.019(2)
O3 0.186(5) 0.073(3) 0.072(3) 0.039(2) -0.057(3) -0.039(3)
O4 0.080(3) 0.090(3) 0.038(2) -0.0038(19) 0.0085(19) 0.010(2)
C39 0.053(3) 0.052(3) 0.035(2) 0.005(2) -0.004(2) 0.015(3)
O6 0.053(2) 0.067(2) 0.0348(17) 0.0047(16) -0.0014(15) 0.0217(18)
O7 0.052(2) 0.127(4) 0.051(2) -0.016(2) -0.0016(18) 0.038(2)
O8 0.066(3) 0.109(4) 0.124(4) 0.083(3) 0.016(2) 0.009(2)
O9 0.051(2) 0.083(3) 0.054(2) 0.0218(19) 0.0131(17) 0.018(2)
O10 0.078(3) 0.097(3) 0.081(3) 0.055(3) 0.026(2) 0.038(3)
N1 0.120(4) 0.107(4) 0.082(4) 0.037(3) 0.038(3) 0.022(4)
N2 0.083(3) 0.074(3) 0.050(3) 0.003(2) 0.007(2) 0.039(3)
C1 0.070(4) 0.047(4) 0.045(3) 0.005(3) -0.003(3) -0.003(3)
C2 0.150(5) 0.074(4) 0.064(4) 0.017(3) 0.011(4) 0.043(4)
C3 0.120(5) 0.079(4) 0.055(3) -0.002(3) -0.008(3) 0.050(4)
C4 0.069(4) 0.116(5) 0.072(4) -0.010(3) 0.013(3) 0.034(4)
C5 0.092(5) 0.138(6) 0.111(6) -0.020(4) 0.015(4) 0.047(5)
C6 0.123(5) 0.136(6) 0.102(6) -0.022(4) -0.017(4) 0.070(5)
C7 0.148(5) 0.109(5) 0.073(4) -0.004(4) -0.027(4) 0.071(5)
C8 0.198(7) 0.134(7) 0.138(7) 0.019(5) -0.026(5) 0.092(6)
C9 0.233(8) 0.133(7) 0.129(7) 0.052(5) -0.006(6) 0.087(6)
C10 0.197(7) 0.137(7) 0.117(6) 0.051(5) 0.019(6) 0.056(6)
C11 0.229(8) 0.182(8) 0.179(8) 0.091(7) 0.052(7) 0.026(7)
C12 0.229(8) 0.212(9) 0.191(8) 0.117(7) 0.078(7) 0.026(7)
C13 0.166(7) 0.155(7) 0.166(7) 0.071(6) 0.069(6) 0.017(5)
C14 0.070(4) 0.039(3) 0.049(3) 0.010(2) -0.004(3) -0.002(3)
C15 0.082(5) 0.070(4) 0.068(4) -0.002(3) -0.006(3) -0.002(4)
C16 0.093(5) 0.084(5) 0.087(5) 0.026(4) -0.029(4) -0.002(4)
C17 0.129(7) 0.054(4) 0.059(4) 0.018(3) -0.037(5) -0.018(5)
C18 0.127(5) 0.045(4) 0.047(3) 0.014(3) -0.024(3) -0.021(4)
C19 0.135(6) 0.067(4) 0.032(3) 0.009(3) -0.016(3) 0.008(4)
C20 0.073(4) 0.063(4) 0.037(3) 0.002(3) 0.004(3) 0.004(3)
C21 0.061(3) 0.056(3) 0.036(3) 0.009(2) 0.003(2) 0.009(3)
C22 0.055(3) 0.079(4) 0.043(3) 0.003(3) 0.006(3) 0.014(3)
C23 0.052(3) 0.069(4) 0.036(3) 0.000(2) -0.003(2) 0.013(3)
C24 0.046(3) 0.060(3) 0.041(3) 0.010(2) -0.004(2) 0.019(3)
C25 0.047(3) 0.070(4) 0.045(3) -0.001(3) 0.000(2) 0.018(3)
C26 0.059(3) 0.067(4) 0.037(3) -0.005(2) -0.017(2) 0.005(3)
C27 0.071(4) 0.054(4) 0.072(4) 0.024(3) 0.022(3) 0.007(3)
C28 0.080(4) 0.060(4) 0.057(3) 0.024(3) 0.010(3) 0.008(3)
C29 0.055(3) 0.071(4) 0.067(4) 0.030(3) 0.008(3) 0.009(3)
C30 0.053(3) 0.083(4) 0.068(4) 0.039(3) 0.011(3) 0.022(3)
C31 0.051(3) 0.073(4) 0.064(3) 0.035(3) 0.014(3) 0.023(3)
C32 0.053(3) 0.049(3) 0.047(3) 0.018(2) 0.005(2) 0.011(3)
C33 0.045(3) 0.060(4) 0.040(3) 0.008(3) -0.005(2) 0.005(3)
C34 0.057(3) 0.072(4) 0.060(3) 0.024(3) 0.011(3) 0.026(3)
C35 0.072(4) 0.071(4) 0.075(4) 0.036(3) 0.007(3) 0.028(3)
C36 0.100(5) 0.066(4) 0.048(3) 0.021(3) -0.017(3) -0.006(4)
C37 0.180(9) 0.079(5) 0.048(4) -0.012(4) -0.002(5) 0.004(6)
C38 0.112(5) 0.070(4) 0.066(4) 0.002(3) 0.007(4) 0.028(4)

loop_
_atom_type_symbol
_atom_type_description
_atom_type_scat_dispersion_real
_atom_type_scat_dispersion_imag
_atom_type_scat_source
C C 0.0033 0.0016 'International Tables Vol C Tables 4.2.6.8 and 6.1.1.4'
H H 0.0000 0.0000 'International Tables Vol C Tables 4.2.6.8 and 6.1.1.4'
Cd Cd -0.8075 1.2024 'International Tables Vol C Tables 4.2.6.8 and 6.1.1.4'
N N 0.0061 0.0033 'International Tables Vol C Tables 4.2.6.8 and 6.1.1.4'
O O 0.0106 0.0060 'International Tables Vol C Tables 4.2.6.8 and 6.1.1.4'

loop_
_geom_angle_atom_site_label_1
_geom_angle_atom_site_label_2
_geom_angle_atom_site_label_3
_geom_angle
_geom_angle_site_symmetry_1
_geom_angle_site_symmetry_3
O1 Cd1 O1 180.0 2_787 .
O1 Cd1 O6 90.37(13) . 2_676
O1 Cd1 O6 90.37(13) 2_787 1_666
O1 Cd1 O6 89.63(13) 2_787 2_676
O1 Cd1 O6 89.63(13) . 1_666
O1 Cd1 O9 90.68(14) 2_787 2_677
O1 Cd1 O9 89.32(14) . 2_677
O1 Cd1 O9 90.68(14) . 1_665
O1 Cd1 O9 89.32(14) 2_787 1_665
O6 Cd1 O6 180.0 1_666 2_676
O9 Cd1 O6 95.10(12) 2_677 2_676
O9 Cd1 O6 95.10(12) 1_665 1_666
O9 Cd1 O6 84.90(12) 1_665 2_676
O9 Cd1 O6 84.90(12) 2_677 1_666
O9 Cd1 O9 180.0 2_677 1_665
O2 Cd2 O6 101.36(15) . 1_666
O2 Cd2 O7 155.63(15) . 1_666
O2 Cd2 N1 88.0(2) . .
O2 Cd2 N2 116.52(16) . .
O2 Cd2 C24 129.20(16) . 1_666
O6 Cd2 O7 54.42(12) 1_666 1_666
O6 Cd2 N1 92.25(18) 1_666 .
O6 Cd2 N2 136.90(13) 1_666 .
O6 Cd2 C24 27.85(12) 1_666 1_666
O7 Cd2 C24 26.72(12) 1_666 1_666
O10 Cd2 O2 92.08(16) 1_665 .
O10 Cd2 O6 111.11(15) 1_665 1_666
O10 Cd2 O7 94.70(16) 1_665 1_666
O10 Cd2 N1 156.1(2) 1_665 .
O10 Cd2 N2 88.30(18) 1_665 .
O10 Cd2 C24 106.19(16) 1_665 1_666
N1 Cd2 O7 94.99(19) . 1_666
N1 Cd2 C24 92.02(19) . 1_666
N2 Cd2 O7 87.09(14) . 1_666
N2 Cd2 N1 70.5(2) . .
N2 Cd2 C24 111.13(15) . 1_666
C1 O1 Cd1 133.9(4) . .
C1 O2 Cd2 128.2(4) . .
C18 O3 C17 117.9(4) . .
C21 O4 C20 117.7(4) . .
C23 C39 C24 121.5(4) . .
C23 C39 C25 119.2(4) . .
C25 C39 C24 119.2(4) . .
Cd1 O6 Cd2 99.81(12) 1_444 1_444
C24 O6 Cd1 130.8(3) . 1_444
C24 O6 Cd2 93.1(3) . 1_444
C24 O7 Cd2 90.8(3) . 1_444
C29 O8 C28 123.0(5) . .
C33 O9 Cd1 148.8(4) . 1_445
C33 O10 Cd2 120.6(3) . 1_445
C2 N1 Cd2 112.9(5) . .
C13 N1 Cd2 123.9(7) . .
C13 N1 C2 123.1(8) . .
C3 N2 Cd2 116.7(5) . .
C3 N2 C4 119.7(6) . .
C4 N2 Cd2 123.3(5) . .
O1 C1 C14 116.9(6) . .
O2 C1 O1 126.8(5) . .
O2 C1 C14 116.3(6) . .
N1 C2 C10 119.7(9) . .
C3 C2 N1 121.6(7) . .
C3 C2 C10 118.7(9) . .
N2 C3 C2 118.1(7) . .
N2 C3 C7 120.7(8) . .
C2 C3 C7 121.2(8) . .
N2 C4 H4 118.5 . .
N2 C4 C5 122.9(8) . .
C5 C4 H4 118.5 . .
C4 C5 H5 122.5 . .
C6 C5 C4 115.1(10) . .
C6 C5 H5 122.5 . .
C5 C6 H6 116.7 . .
C5 C6 C7 126.5(10) . .
C7 C6 H6 116.7 . .
C6 C7 C3 115.1(9) . .
C6 C7 C8 127.6(11) . .
C8 C7 C3 117.2(11) . .
C7 C8 H8 118.7 . .
C9 C8 C7 122.5(11) . .
C9 C8 H8 118.7 . .
C8 C9 H9 118.8 . .
C8 C9 C10 122.5(11) . .
C10 C9 H9 118.8 . .
C9 C10 C2 117.4(12) . .
C11 C10 C2 112.2(12) . .
C11 C10 C9 130.4(13) . .
C10 C11 H11 113.8 . .
C12 C11 C10 132.4(15) . .
C12 C11 H11 113.8 . .
C11 C12 H12 124.3 . .
C11 C12 C13 111.5(12) . .
C13 C12 H12 124.3 . .
N1 C13 C12 120.7(11) . .
N1 C13 H13 119.6 . .
C12 C13 H13 119.6 . .
C15 C14 C1 120.5(6) . .
C15 C14 C38 118.8(5) . .
C38 C14 C1 120.7(6) . .
C14 C15 H15 119.9 . .
C14 C15 C16 120.2(7) . .
C16 C15 H15 119.9 . .
C15 C16 H16 120.7 . .
C17 C16 C15 118.6(7) . .
C17 C16 H16 120.7 . .
C16 C17 O3 116.4(8) . .
C37 C17 O3 121.4(9) . .
C37 C17 C16 122.2(7) . .
O3 C18 C19 116.4(5) . .
O3 C18 C36 122.5(5) . .
C19 C18 C36 121.1(5) . .
C18 C19 H19 120.3 . .
C18 C19 C20 119.4(5) . .
C20 C19 H19 120.3 . .
C19 C20 O4 119.6(5) . .
C27 C20 O4 118.1(5) . .
C27 C20 C19 122.2(5) . .
C22 C21 O4 116.2(5) . .
C22 C21 C26 119.7(5) . .
C26 C21 O4 124.2(4) . .
C21 C22 H22 119.8 . .
C21 C22 C23 120.5(5) . .
C23 C22 H22 119.8 . .
C39 C23 H23 119.7 . .
C22 C23 C39 120.6(4) . .
C22 C23 H23 119.7 . .
C39 C24 Cd2 170.4(4) . 1_444
O6 C24 Cd2 59.1(2) . 1_444
O6 C24 C39 118.6(4) . .
O7 C24 Cd2 62.4(3) . 1_444
O7 C24 C39 120.3(4) . .
O7 C24 O6 121.0(4) . .
C39 C25 H25 120.0 . .
C39 C25 C26 120.1(5) . .
C26 C25 H25 120.0 . .
C21 C26 C25 120.0(4) . .
C21 C26 H26 120.0 . .
C25 C26 H26 120.0 . .
C20 C27 H27 121.8 . .
C20 C27 C28 116.3(5) . .
C28 C27 H27 121.8 . .
O8 C28 C36 113.9(5) . .
C27 C28 O8 122.8(5) . .
C27 C28 C36 123.1(5) . .
O8 C29 C35 125.0(6) . .
C30 C29 O8 114.0(5) . .
C30 C29 C35 120.8(5) . .
C29 C30 H30 120.1 . .
C29 C30 C31 119.8(5) . .
C31 C30 H30 120.1 . .
C30 C31 H31 119.5 . .
C30 C31 C32 120.9(5) . .
C32 C31 H31 119.5 . .
C31 C32 C33 119.2(5) . .
C34 C32 C31 118.6(5) . .
C34 C32 C33 122.0(5) . .
O9 C33 C32 119.4(5) . .
O10 C33 O9 125.0(5) . .
O10 C33 C32 115.6(5) . .
C32 C34 H34 119.1 . .
C32 C34 C35 121.8(5) . .
C35 C34 H34 119.1 . .
C29 C35 H35 121.0 . .
C34 C35 C29 118.0(5) . .
C34 C35 H35 121.0 . .
C18 C36 C28 117.7(5) . .
C18 C36 H36 121.2 . .
C28 C36 H36 121.2 . .
C17 C37 H37 119.8 . .
C17 C37 C38 120.5(8) . .
C38 C37 H37 119.8 . .
C14 C38 C37 119.8(7) . .
C14 C38 H38 120.1 . .
C37 C38 H38 120.1 . .

loop_
_geom_bond_atom_site_label_1
_geom_bond_atom_site_label_2
_geom_bond_distance
_geom_bond_site_symmetry_2
Cd1 O1 2.236(4) 2_787
Cd1 O1 2.236(4) .
Cd1 O6 2.292(3) 1_666
Cd1 O6 2.292(3) 2_676
Cd1 O9 2.283(4) 1_665
Cd1 O9 2.283(4) 2_677
Cd2 O2 2.211(4) .
Cd2 O6 2.339(3) 1_666
Cd2 O7 2.415(4) 1_666
Cd2 O10 2.186(4) 1_665
Cd2 N1 2.357(6) .
Cd2 N2 2.340(5) .
Cd2 C24 2.724(5) 1_666
O1 C1 1.241(6) .
O2 C1 1.233(7) .
O3 C17 1.406(7) .
O3 C18 1.345(6) .
O4 C20 1.386(6) .
O4 C21 1.382(6) .
C39 C23 1.374(6) .
C39 C24 1.483(6) .
C39 C25 1.377(6) .
O6 C24 1.274(5) .
O7 C24 1.225(6) .
O8 C28 1.379(6) .
O8 C29 1.376(6) .
O9 C33 1.252(6) .
O10 C33 1.247(6) .
N1 C2 1.369(9) .
N1 C13 1.288(10) .
N2 C3 1.329(8) .
N2 C4 1.337(8) .
C1 C14 1.503(7) .
C2 C3 1.366(10) .
C2 C10 1.475(12) .
C3 C7 1.442(10) .
C4 H4 0.9300 .
C4 C5 1.399(10) .
C5 H5 0.9300 .
C5 C6 1.331(12) .
C6 H6 0.9300 .
C6 C7 1.343(12) .
C7 C8 1.366(13) .
C8 H8 0.9300 .
C8 C9 1.349(14) .
C9 H9 0.9300 .
C9 C10 1.363(14) .
C10 C11 1.339(12) .
C11 H11 0.9300 .
C11 C12 1.318(16) .
C12 H12 0.9300 .
C12 C13 1.515(14) .
C13 H13 0.9300 .
C14 C15 1.367(8) .
C14 C38 1.381(8) .
C15 H15 0.9300 .
C15 C16 1.379(8) .
C16 H16 0.9300 .
C16 C17 1.374(10) .
C17 C37 1.292(11) .
C18 C19 1.362(8) .
C18 C36 1.363(7) .
C19 H19 0.9300 .
C19 C20 1.371(7) .
C20 C27 1.368(7) .
C21 C22 1.364(6) .
C21 C26 1.375(7) .
C22 H22 0.9300 .
C22 C23 1.371(6) .
C23 H23 0.9300 .
C25 H25 0.9300 .
C25 C26 1.383(6) .
C26 H26 0.9300 .
C27 H27 0.9300 .
C27 C28 1.374(7) .
C28 C36 1.385(7) .
C29 C30 1.354(7) .
C29 C35 1.385(7) .
C30 H30 0.9300 .
C30 C31 1.366(7) .
C31 H31 0.9300 .
C31 C32 1.370(7) .
C32 C33 1.485(7) .
C32 C34 1.362(7) .
C34 H34 0.9300 .
C34 C35 1.375(7) .
C35 H35 0.9300 .
C36 H36 0.9300 .
C37 H37 0.9300 .
C37 C38 1.381(9) .
C38 H38 0.9300 .

loop_
_geom_torsion_atom_site_label_1
_geom_torsion_atom_site_label_2
_geom_torsion_atom_site_label_3
_geom_torsion_atom_site_label_4
_geom_torsion
_geom_torsion_site_symmetry_1
_geom_torsion_site_symmetry_4
Cd1 O1 C1 O2 34.3(9) . .
Cd1 O1 C1 C14 -145.4(4) . .
Cd1 O6 C24 Cd2 -105.8(3) 1_444 1_444
Cd1 O6 C24 C39 85.0(5) 1_444 .
Cd1 O6 C24 O7 -97.4(6) 1_444 .
Cd1 O9 C33 O10 8.4(10) 1_445 .
Cd1 O9 C33 C32 -169.9(4) 1_445 .
Cd2 O2 C1 O1 -5.7(9) . .
Cd2 O2 C1 C14 174.0(3) . .
Cd2 O6 C24 C39 -169.2(4) 1_444 .
Cd2 O6 C24 O7 8.4(6) 1_444 .
Cd2 O7 C24 C39 169.4(4) 1_444 .
Cd2 O7 C24 O6 -8.1(5) 1_444 .
Cd2 O10 C33 O9 2.8(7) 1_445 .
Cd2 O10 C33 C32 -178.9(3) 1_445 .
Cd2 N1 C2 C3 -2.3(8) . .
Cd2 N1 C2 C10 177.5(6) . .
Cd2 N1 C13 C12 179.2(7) . .
Cd2 N2 C3 C2 4.0(7) . .
Cd2 N2 C3 C7 -175.6(5) . .
Cd2 N2 C4 C5 174.5(5) . .
O1 C1 C14 C15 -10.8(8) . .
O1 C1 C14 C38 169.7(5) . .
O2 C1 C14 C15 169.5(6) . .
O2 C1 C14 C38 -10.1(8) . .
O3 C17 C37 C38 177.7(6) . .
O3 C18 C19 C20 176.1(6) . .
O3 C18 C36 C28 -174.3(6) . .
O4 C20 C27 C28 -175.6(5) . .
O4 C21 C22 C23 -178.8(5) . .
O4 C21 C26 C25 179.3(5) . .
C39 C25 C26 C21 0.1(8) . .
O8 C28 C36 C18 172.9(6) . .
O8 C29 C30 C31 176.5(5) . .
O8 C29 C35 C34 -174.6(5) . .
N1 C2 C3 N2 -1.1(10) . .
N1 C2 C3 C7 178.5(6) . .
N1 C2 C10 C9 -180.0(8) . .
N1 C2 C10 C11 1.2(13) . .
N2 C3 C7 C6 1.2(10) . .
N2 C3 C7 C8 177.4(7) . .
N2 C4 C5 C6 0.0(11) . .
C1 C14 C15 C16 -179.1(5) . .
C1 C14 C38 C37 -179.5(6) . .
C2 N1 C13 C12 -1.7(14) . .
C2 C3 C7 C6 -178.4(7) . .
C2 C3 C7 C8 -2.1(11) . .
C2 C10 C11 C12 4(2) . .
C3 N2 C4 C5 1.0(9) . .
C3 C2 C10 C9 -0.2(13) . .
C3 C2 C10 C11 -179.0(9) . .
C3 C7 C8 C9 7.4(14) . .
C4 N2 C3 C2 177.9(6) . .
C4 N2 C3 C7 -1.6(9) . .
C4 C5 C6 C7 -0.5(13) . .
C5 C6 C7 C3 -0.1(13) . .
C5 C6 C7 C8 -175.9(9) . .
C6 C7 C8 C9 -176.9(10) . .
C7 C8 C9 C10 -9.4(18) . .
C8 C9 C10 C2 5.4(17) . .
C8 C9 C10 C11 -176.0(13) . .
C9 C10 C11 C12 -175.0(15) . .
C10 C2 C3 N2 179.1(6) . .
C10 C2 C3 C7 -1.3(10) . .
C10 C11 C12 C13 -7(2) . .
C11 C12 C13 N1 5.4(18) . .
C13 N1 C2 C3 178.5(8) . .
C13 N1 C2 C10 -1.7(12) . .
C14 C15 C16 C17 -1.2(10) . .
C15 C14 C38 C37 1.0(9) . .
C15 C16 C17 O3 -176.4(5) . .
C15 C16 C17 C37 0.6(12) . .
C16 C17 C37 C38 0.8(13) . .
C17 O3 C18 C19 163.4(8) . .
C17 O3 C18 C36 -19.3(12) . .
C17 C37 C38 C14 -1.6(11) . .
C18 O3 C17 C16 -87.4(9) . .
C18 O3 C17 C37 95.6(10) . .
C18 C19 C20 O4 176.3(6) . .
C18 C19 C20 C27 -1.4(10) . .
C19 C18 C36 C28 2.8(11) . .
C19 C20 C27 C28 2.1(9) . .
C20 O4 C21 C22 -177.9(5) . .
C20 O4 C21 C26 1.7(8) . .
C20 C27 C28 O8 -174.9(5) . .
C20 C27 C28 C36 -0.4(9) . .
C21 O4 C20 C19 82.7(7) . .
C21 O4 C20 C27 -99.6(6) . .
C21 C22 C23 C39 -1.1(8) . .
C22 C21 C26 C25 -1.1(8) . .
C23 C39 C24 O6 -2.3(7) . .
C23 C39 C24 O7 -179.9(5) . .
C23 C39 C25 C26 0.4(8) . .
C24 C39 C23 C22 176.4(5) . .
C24 C39 C25 C26 -176.0(5) . .
C25 C39 C23 C22 0.1(8) . .
C25 C39 C24 O6 174.1(5) . .
C25 C39 C24 O7 -3.5(8) . .
C26 C21 C22 C23 1.6(8) . .
C27 C28 C36 C18 -2.0(10) . .
C28 O8 C29 C30 162.8(5) . .
C28 O8 C29 C35 -20.9(9) . .
C29 O8 C28 C27 -47.0(9) . .
C29 O8 C28 C36 138.0(6) . .
C29 C30 C31 C32 -1.3(8) . .
C30 C29 C35 C34 1.4(9) . .
C30 C31 C32 C33 -174.4(5) . .
C30 C31 C32 C34 0.9(8) . .
C31 C32 C33 O9 168.4(5) . .
C31 C32 C33 O10 -10.1(7) . .
C31 C32 C34 C35 0.6(8) . .
C32 C34 C35 C29 -1.7(8) . .
C33 C32 C34 C35 175.8(5) . .
C34 C32 C33 O9 -6.8(7) . .
C34 C32 C33 O10 174.7(5) . .
C35 C29 C30 C31 0.1(9) . .
C36 C18 C19 C20 -1.2(11) . .
C38 C14 C15 C16 0.4(9) . .
